data_7127686
loop_
_publ_author_name
'Gambhir, Diksha'
'Mondal, Bhaskar'
'Koner, Rik Rani'

_publ_section_title
;
 Molecular-level insights into the self-assembly driven enantioselective
 recognition process.
;
_journal_issue 20
_journal_name_full 'Chemical communications (Cambridge, England)'
_journal_page_first 2535
_journal_page_last 2538
_journal_paper_doi 10.1039/d0cc06612e
_journal_volume 57
_journal_year 2021
_chemical_absolute_configuration unk
_chemical_formula_moiety 'C8 H7 O3, C20 H25 N4 O2'
_chemical_formula_sum 'C28 H32 N4 O5'
_chemical_formula_weight 504.58
_space_group_crystal_system monoclinic
_space_group_IT_number 4
_space_group_name_Hall 'P 2yb'
_space_group_name_H-M_alt 'P 1 21 1'
_atom_sites_solution_hydrogens geom
_atom_sites_solution_primary direct
_atom_sites_solution_secondary difmap
_audit_creation_date 2020-11-30
_audit_creation_method
;
Olex2 1.2-ac21
(compiled 2015.09.16 svn.r134, GUI svn.r4998)
;
_audit_update_record
;
2020-11-30 deposited with the CCDC.	2020-12-21 downloaded from the CCDC.
;
_cell_angle_alpha 90.00
_cell_angle_beta 91.903(5)
_cell_angle_gamma 90.00
_cell_formula_units_Z 2
_cell_length_a 10.8104(5)
_cell_length_b 5.7783(3)
_cell_length_c 21.3807(10)
_cell_measurement_reflns_used 2088
_cell_measurement_temperature 293(2)
_cell_measurement_theta_max 66.9520
_cell_measurement_theta_min 4.1370
_cell_volume 1334.82(11)
_computing_cell_refinement 'CrysAlisPro 1.171.39.46e (Rigaku OD, 2018)'
_computing_data_collection 'CrysAlisPro 1.171.39.46e (Rigaku OD, 2018)'
_computing_data_reduction 'CrysAlisPro 1.171.39.46e (Rigaku OD, 2018)'
_computing_molecular_graphics 'Olex2 (Dolomanov et al., 2009)'
_computing_publication_material 'Olex2 (Dolomanov et al., 2009)'
_computing_structure_refinement 'ShelXL (Sheldrick, 2008)'
_computing_structure_solution 'ShelXS (Sheldrick, 2008)'
_diffrn_ambient_temperature 293(2)
_diffrn_detector 'CCD plate'
_diffrn_detector_area_resol_mean 15.9974
_diffrn_detector_type Eos
_diffrn_measured_fraction_theta_full 0.989
_diffrn_measured_fraction_theta_max 0.989
_diffrn_measurement_details
;
List of Runs (angles in degrees, time in seconds):

  # Type    Start    End  Width  t~exp~   \w     \q     \k     \f   Frames
#--------------------------------------------------------------------------
  1  \w    -51.00  52.00   1.00    1.00    --   25.69 -57.00-180.00  103
  2  \w     57.00 116.00   1.00    1.00    --   25.69 178.00  30.00   59
  3  \w     82.00 119.00   1.00    1.00    --   25.69 178.00-180.00   37
  4  \w     32.00 104.00   1.00    2.00    --   66.85  63.00-180.00   72
  5  \w      4.00 109.00   1.00    2.00    --   66.85 -50.00-120.00  105
  6  \w    105.00 150.00   1.00    2.00    --   66.85 111.00 -30.00   45
  7  \w     43.00 112.00   1.00    2.00    --   66.85-111.00  30.00   69
  8  \w     12.00  84.00   1.00    2.00    --   66.85-111.00 -90.00   72
  9  \w    141.00 175.00   1.00    7.00    --  108.00  54.00 -30.00   34
 10  \w    104.00 177.00   1.00    7.00    --  108.00 104.00-150.00   73
 11  \w    142.00 175.00   1.00    7.00    --  108.00  65.00  30.00   33
 12  \w     95.00 128.00   1.00    7.00    --  108.00  54.00 -30.00   33
 13  \w    109.00 169.00   1.00    7.00    --  108.00 138.00 -30.00   60
 14  \w    109.00 176.00   1.00    7.00    --  108.00  43.00  90.00   67
 15  \w     42.00  99.00   1.00    7.00    --  108.00-104.00  60.00   57
 16  \w     55.00  80.00   1.00    7.00    --  108.00-104.00 150.00   25
 17  \w     24.00  52.00   1.00    7.00    --  108.00-104.00 150.00   28
 18  \w     64.00  91.00   1.00    7.00    --  108.00  43.00  90.00   27
 19  \w    101.00 157.00   1.00    7.00    --  108.00 104.00 150.00   56
 20  \w     95.00 135.00   1.00    7.00    --  108.00  65.00  30.00   40
 21  \w    108.00 175.00   1.00    7.00    --  108.00 104.00 -60.00   67
;
_diffrn_measurement_device 'four-circle diffractometer'
_diffrn_measurement_device_type 'SuperNova, Dual, Cu at home/near, Eos'
_diffrn_measurement_method '\w scans'
_diffrn_orient_matrix_type 'CrysAlisPro convention (1999,Acta A55,543-557)'
_diffrn_orient_matrix_UB_11 0.0282486000
_diffrn_orient_matrix_UB_12 -0.0182897000
_diffrn_orient_matrix_UB_13 -0.0700233000
_diffrn_orient_matrix_UB_21 -0.0528035000
_diffrn_orient_matrix_UB_22 -0.2476644000
_diffrn_orient_matrix_UB_23 -0.0016239000
_diffrn_orient_matrix_UB_31 -0.1293091000
_diffrn_orient_matrix_UB_32 0.0971036000
_diffrn_orient_matrix_UB_33 -0.0172115000
_diffrn_radiation_monochromator mirror
_diffrn_radiation_probe x-ray
_diffrn_radiation_type CuK\a
_diffrn_radiation_wavelength 1.54184
_diffrn_reflns_av_R_equivalents 0.0263
_diffrn_reflns_av_unetI/netI 0.0416
_diffrn_reflns_limit_h_max 10
_diffrn_reflns_limit_h_min -12
_diffrn_reflns_limit_k_max 6
_diffrn_reflns_limit_k_min -6
_diffrn_reflns_limit_l_max 25
_diffrn_reflns_limit_l_min -25
_diffrn_reflns_number 4483
_diffrn_reflns_theta_full 66.86
_diffrn_reflns_theta_max 66.86
_diffrn_reflns_theta_min 7.94
_diffrn_source 'micro-focus sealed X-ray tube'
_diffrn_source_type 'SuperNova (Cu) X-ray Source'
_exptl_absorpt_coefficient_mu 0.712
_exptl_absorpt_correction_T_max 1.000
_exptl_absorpt_correction_T_min 0.614
_exptl_absorpt_correction_type gaussian
_exptl_absorpt_process_details
;
CrysAlisPro 1.171.39.46e (Rigaku Oxford Diffraction, 2018)
Numerical absorption correction based on gaussian integration over
			a multifaceted crystal model
Empirical absorption correction using spherical harmonics,
 implemented in SCALE3 ABSPACK scaling algorithm.
;
_exptl_crystal_density_diffrn 1.255
_exptl_crystal_density_method 'not measured'
_exptl_crystal_description monoclinic
_exptl_crystal_F_000 536
_exptl_crystal_size_max 0.393
_exptl_crystal_size_mid 0.098
_exptl_crystal_size_min 0.079
_refine_diff_density_max 0.115
_refine_diff_density_min -0.127
_refine_diff_density_rms 0.029
_refine_ls_abs_structure_details 'Flack H D (1983), Acta Cryst. A39, 876-881'
_refine_ls_abs_structure_Flack -0.2(2)
_refine_ls_extinction_method none
_refine_ls_goodness_of_fit_ref 0.988
_refine_ls_hydrogen_treatment constr
_refine_ls_matrix_type full
_refine_ls_number_parameters 335
_refine_ls_number_reflns 2860
_refine_ls_number_restraints 1
_refine_ls_restrained_S_all 0.988
_refine_ls_R_factor_all 0.0384
_refine_ls_R_factor_gt 0.0343
_refine_ls_shift/su_max 0.000
_refine_ls_shift/su_mean 0.000
_refine_ls_structure_factor_coef Fsqd
_refine_ls_weighting_details 'calc w=1/[\s^2^(Fo^2^)+(0.0396P)^2^+0.0000P] where P=(Fo^2^+2Fc^2^)/3'
_refine_ls_weighting_scheme calc
_refine_ls_wR_factor_gt 0.0796
_refine_ls_wR_factor_ref 0.0815
_reflns_number_gt 2576
_reflns_number_total 2860
_reflns_threshold_expression >2sigma(I)
_cod_data_source_file d0cc06612e2.cif
_cod_data_source_block fa_sma_rt_cu
_cod_depositor_comments 'Adding full bibliography for 7127685--7127687.cif.'
_cod_original_sg_symbol_H-M 'P 21'
_cod_database_code 7127686
_chemical_oxdiff_formula 'C56 H64 N8 O10'
_reflns_odcompleteness_completeness 98.37
_reflns_odcompleteness_iscentric 1
_reflns_odcompleteness_theta 66.97
_olex2_refinement_description
;
1. Fixed Uiso
 At 1.2 times of:
  All C(H) groups, All C(H,H) groups, All N(H) groups, All N(H,H) groups
 At 1.5 times of:
  All O(H) groups
2.a Ternary CH refined with riding coordinates:
 C5(H5), C22(H22)
2.b Secondary CH2 refined with riding coordinates:
 N4(H4A,H4B), C7(H7A,H7B), C3(H3A,H3B), C2(H2C,H2D), C11(H11A,H11B), C4(H4C,H4D)
2.c Aromatic/amide H refined with riding coordinates:
 C9(H9), N3(H3), C20(H20), C19(H19), C28(H28), C16(H16), C27(H27), C13(H13),
 C26(H26), C24(H24), C14(H14), C15(H15), C25(H25)
2.d X=CH2 refined with riding coordinates:
 N2(H2A,H2B), N1(H1A,H1B)
2.e Idealised tetrahedral OH refined as rotating group:
 O5(H5A)
;
_olex2_submission_special_instructions 'No special instructions were received'
_oxdiff_exptl_absorpt_empirical_details
;
Empirical correction (ABSPACK) includes:
- Absorption correction using spherical harmonics
- Frame scaling
;
_oxdiff_exptl_absorpt_empirical_full_max 1.325
_oxdiff_exptl_absorpt_empirical_full_min 0.635

loop_
_space_group_symop_id
_space_group_symop_operation_xyz
1 'x, y, z'
2 '-x, y+1/2, -z'

loop_
_atom_site_label
_atom_site_type_symbol
_atom_site_fract_x
_atom_site_fract_y
_atom_site_fract_z
_atom_site_U_iso_or_equiv
_atom_site_adp_type
_atom_site_occupancy
_atom_site_calc_flag
_atom_site_disorder_assembly
_atom_site_disorder_group
_atom_site_refinement_flags_posn
O3 O -0.10603(14) -0.3643(3) -0.07700(8) 0.0485(4) Uani 1 d . . .
N4 N -0.52587(15) 0.2502(3) 0.22515(8) 0.0330(4) Uani 1 d . . .
H4A H -0.4942 0.1065 0.2283 0.040 Uiso 1 calc . . R
H4B H -0.5795 0.2518 0.1921 0.040 Uiso 1 calc . . R
N2 N -0.2758(2) 0.1247(5) -0.05283(10) 0.0538(5) Uani 1 d . . .
H2A H -0.2639 0.0084 -0.0770 0.065 Uiso 1 calc . . R
H2B H -0.3327 0.2239 -0.0623 0.065 Uiso 1 calc . . R
O4 O -0.29030(15) -0.3097(4) -0.12346(8) 0.0485(4) Uani 1 d . . .
O1 O -0.42636(17) 0.8173(3) 0.23453(9) 0.0501(4) Uani 1 d . . .
O2 O -0.5627(2) 0.6781(3) 0.16406(10) 0.0610(5) Uani 1 d . . .
O5 O -0.23973(17) -0.6147(3) -0.21641(9) 0.0520(4) Uani 1 d . . .
H5A H -0.2999 -0.6482 -0.1959 0.078 Uiso 1 calc . . GR
C9 C -0.4252(2) 0.1711(4) 0.35961(10) 0.0379(4) Uani 1 d . . .
H9 H -0.4149 0.0371 0.3363 0.045 Uiso 1 calc . . R
C21 C -0.18354(18) -0.3940(4) -0.12096(10) 0.0366(4) Uani 1 d . . .
N1 N -0.1199(2) -0.0014(5) 0.01291(11) 0.0532(5) Uani 1 d . . .
H1A H -0.1085 -0.1172 -0.0115 0.064 Uiso 1 calc . . R
H1B H -0.0745 0.0145 0.0464 0.064 Uiso 1 calc . . R
C7 C -0.59625(18) 0.3006(4) 0.28351(10) 0.0388(5) Uani 1 d . . .
H7A H -0.6452 0.4395 0.2766 0.047 Uiso 1 calc . . R
H7B H -0.6530 0.1739 0.2906 0.047 Uiso 1 calc . . R
N3 N -0.22634(19) 0.3338(4) 0.03488(9) 0.0465(5) Uani 1 d . . .
H3 H -0.2827 0.4296 0.0222 0.056 Uiso 1 calc . . R
C5 C -0.42357(18) 0.4143(4) 0.21280(9) 0.0308(4) Uani 1 d . . .
H5 H -0.3654 0.4151 0.2489 0.037 Uiso 1 calc . . R
C1 C -0.2065(2) 0.1510(5) -0.00102(11) 0.0420(5) Uani 1 d . . .
C18 C -0.3703(2) 0.4095(4) 0.44947(10) 0.0414(5) Uani 1 d . . .
C8 C -0.51496(19) 0.3334(4) 0.34138(10) 0.0372(4) Uani 1 d . . .
C6 C -0.4757(2) 0.6585(4) 0.20321(10) 0.0362(4) Uani 1 d . . .
C17 C -0.2794(2) 0.4075(5) 0.50227(11) 0.0489(6) Uani 1 d . . .
C3 C -0.2485(2) 0.4921(4) 0.14004(11) 0.0412(5) Uani 1 d . . .
H3A H -0.2812 0.6359 0.1229 0.049 Uiso 1 calc . . R
H3B H -0.2022 0.5283 0.1785 0.049 Uiso 1 calc . . R
C22 C -0.1416(2) -0.5434(4) -0.17581(11) 0.0394(5) Uani 1 d . . .
H22 H -0.0992 -0.6810 -0.1590 0.047 Uiso 1 calc . . R
C10 C -0.3516(2) 0.2116(4) 0.41288(10) 0.0395(5) Uani 1 d . . .
C20 C -0.5320(2) 0.5308(4) 0.37795(11) 0.0436(5) Uani 1 d . . .
H20 H -0.5914 0.6390 0.3654 0.052 Uiso 1 calc . . R
C23 C -0.05227(19) -0.4082(4) -0.21500(10) 0.0388(5) Uani 1 d . . .
C19 C -0.4618(2) 0.5684(5) 0.43264(12) 0.0486(6) Uani 1 d . . .
H19 H -0.4758 0.6974 0.4574 0.058 Uiso 1 calc . . R
C2 C -0.1612(2) 0.3859(5) 0.09365(12) 0.0471(5) Uani 1 d . . .
H2C H -0.0941 0.4929 0.0862 0.057 Uiso 1 calc . . R
H2D H -0.1257 0.2449 0.1111 0.057 Uiso 1 calc . . R
C28 C -0.0842(2) -0.1905(5) -0.23685(12) 0.0471(5) Uani 1 d . . .
H28 H -0.1569 -0.1217 -0.2241 0.057 Uiso 1 calc . . R
C16 C -0.2606(3) 0.5657(7) 0.55111(12) 0.0664(8) Uani 1 d . . .
H16 H -0.3106 0.6957 0.5549 0.080 Uiso 1 calc . . R
C11 C -0.2442(2) 0.0726(5) 0.43975(13) 0.0519(6) Uani 1 d . . .
H11A H -0.1782 0.0611 0.4103 0.062 Uiso 1 calc . . R
H11B H -0.2701 -0.0818 0.4514 0.062 Uiso 1 calc . . R
C27 C -0.0086(3) -0.0733(6) -0.27764(15) 0.0664(8) Uani 1 d . . .
H27 H -0.0316 0.0722 -0.2926 0.080 Uiso 1 calc . . R
C12 C -0.2043(3) 0.2126(5) 0.49660(12) 0.0513(6) Uani 1 d . . .
C13 C -0.1066(3) 0.1717(7) 0.53945(15) 0.0690(8) Uani 1 d . . .
H13 H -0.0559 0.0426 0.5358 0.083 Uiso 1 calc . . R
C26 C 0.1002(3) -0.1726(8) -0.29596(15) 0.0737(10) Uani 1 d . . .
H26 H 0.1499 -0.0964 -0.3241 0.088 Uiso 1 calc . . R
C24 C 0.0590(2) -0.5032(5) -0.23245(13) 0.0535(6) Uani 1 d . . .
H24 H 0.0833 -0.6477 -0.2173 0.064 Uiso 1 calc . . R
C14 C -0.0872(4) 0.3297(8) 0.58782(16) 0.0790(11) Uani 1 d . . .
H14 H -0.0217 0.3070 0.6165 0.095 Uiso 1 calc . . R
C15 C -0.1631(4) 0.5194(8) 0.59415(14) 0.0785(11) Uani 1 d . . .
H15 H -0.1492 0.6191 0.6278 0.094 Uiso 1 calc . . R
C25 C 0.1345(3) -0.3823(8) -0.27269(16) 0.0710(10) Uani 1 d . . .
H25 H 0.2096 -0.4464 -0.2838 0.085 Uiso 1 calc . . R
C4 C -0.3557(2) 0.3330(4) 0.15506(10) 0.0374(4) Uani 1 d . . .
H4C H -0.3244 0.1775 0.1623 0.045 Uiso 1 calc . . R
H4D H -0.4135 0.3276 0.1194 0.045 Uiso 1 calc . . R

loop_
_atom_site_aniso_label
_atom_site_aniso_U_11
_atom_site_aniso_U_22
_atom_site_aniso_U_33
_atom_site_aniso_U_23
_atom_site_aniso_U_13
_atom_site_aniso_U_12
O3 0.0409(7) 0.0588(11) 0.0450(8) -0.0062(8) -0.0084(7) -0.0009(8)
N4 0.0362(8) 0.0306(8) 0.0317(8) -0.0025(7) -0.0060(6) 0.0024(7)
N2 0.0540(10) 0.0624(14) 0.0443(11) -0.0065(10) -0.0071(9) 0.0059(11)
O4 0.0398(7) 0.0599(11) 0.0456(9) -0.0088(8) -0.0044(6) 0.0062(7)
O1 0.0644(10) 0.0261(7) 0.0590(10) -0.0054(7) -0.0083(8) 0.0034(7)
O2 0.0745(11) 0.0450(10) 0.0614(11) -0.0046(9) -0.0309(9) 0.0207(9)
O5 0.0507(9) 0.0562(11) 0.0488(9) -0.0118(8) -0.0040(7) -0.0135(8)
C9 0.0430(10) 0.0376(11) 0.0328(9) -0.0049(8) 0.0005(8) -0.0008(9)
C21 0.0323(9) 0.0378(11) 0.0397(10) -0.0027(9) -0.0014(8) -0.0035(9)
N1 0.0484(10) 0.0565(13) 0.0541(12) -0.0170(11) -0.0075(9) 0.0070(10)
C7 0.0329(9) 0.0453(12) 0.0380(10) -0.0036(9) 0.0006(8) -0.0011(9)
N3 0.0530(10) 0.0517(12) 0.0347(9) 0.0003(9) -0.0012(8) 0.0108(10)
C5 0.0341(9) 0.0278(9) 0.0302(9) -0.0035(7) -0.0040(7) 0.0025(8)
C1 0.0400(10) 0.0484(12) 0.0378(10) 0.0015(10) 0.0052(8) -0.0023(10)
C18 0.0479(11) 0.0446(12) 0.0320(10) -0.0033(9) 0.0041(9) -0.0077(10)
C8 0.0359(9) 0.0426(11) 0.0331(10) -0.0033(9) 0.0024(8) -0.0026(9)
C6 0.0460(10) 0.0287(10) 0.0338(10) 0.0000(8) 0.0013(8) 0.0049(9)
C17 0.0582(13) 0.0569(15) 0.0314(11) 0.0019(10) 0.0001(10) -0.0126(12)
C3 0.0455(11) 0.0400(11) 0.0382(11) -0.0080(9) 0.0020(9) -0.0007(9)
C22 0.0394(10) 0.0344(11) 0.0439(12) -0.0024(9) -0.0042(9) 0.0029(8)
C10 0.0459(10) 0.0419(12) 0.0306(10) 0.0002(9) 0.0005(8) -0.0022(10)
C20 0.0429(10) 0.0424(12) 0.0458(12) -0.0044(10) 0.0030(9) 0.0033(9)
C23 0.0362(9) 0.0426(12) 0.0368(10) -0.0049(9) -0.0082(8) -0.0017(9)
C19 0.0528(12) 0.0499(14) 0.0435(12) -0.0143(10) 0.0054(10) 0.0013(11)
C2 0.0410(10) 0.0592(15) 0.0411(11) -0.0077(11) 0.0023(9) -0.0002(11)
C28 0.0442(11) 0.0468(13) 0.0497(13) 0.0030(11) -0.0083(10) -0.0045(10)
C16 0.0879(19) 0.075(2) 0.0364(13) -0.0106(13) -0.0015(13) -0.0185(17)
C11 0.0562(13) 0.0500(14) 0.0486(13) 0.0028(11) -0.0114(11) 0.0045(12)
C27 0.0791(19) 0.0642(18) 0.0547(16) 0.0115(14) -0.0147(14) -0.0279(16)
C12 0.0583(13) 0.0587(16) 0.0364(11) 0.0090(11) -0.0072(10) -0.0121(13)
C13 0.0743(17) 0.078(2) 0.0535(16) 0.0182(16) -0.0206(13) -0.0130(16)
C26 0.0711(18) 0.100(3) 0.0505(15) -0.0094(17) 0.0096(14) -0.037(2)
C24 0.0451(12) 0.0580(15) 0.0571(14) -0.0148(13) -0.0024(11) 0.0058(12)
C14 0.090(2) 0.092(3) 0.0523(16) 0.0180(17) -0.0308(16) -0.029(2)
C15 0.105(2) 0.092(3) 0.0371(13) -0.0059(16) -0.0154(15) -0.037(2)
C25 0.0469(13) 0.103(3) 0.0640(17) -0.0250(19) 0.0147(12) -0.0138(17)
C4 0.0458(10) 0.0277(10) 0.0388(10) -0.0094(8) 0.0018(9) 0.0028(9)

loop_
_atom_type_symbol
_atom_type_description
_atom_type_scat_dispersion_real
_atom_type_scat_dispersion_imag
_atom_type_scat_source
C C 0.0181 0.0091 'International Tables Vol C Tables 4.2.6.8 and 6.1.1.4'
H H 0.0000 0.0000 'International Tables Vol C Tables 4.2.6.8 and 6.1.1.4'
N N 0.0311 0.0180 'International Tables Vol C Tables 4.2.6.8 and 6.1.1.4'
O O 0.0492 0.0322 'International Tables Vol C Tables 4.2.6.8 and 6.1.1.4'

loop_
_exptl_crystal_face_index_h
_exptl_crystal_face_index_k
_exptl_crystal_face_index_l
_exptl_crystal_face_perp_dist
3 0 12 0.0479
-7 0 5 0.0315
2 0 -14 0.0426
-2 -2 10 0.1328
0 4 1 0.1907
0 -4 -1 0.1957
1 -2 -12 0.1018
6 0 -7 0.0487
-1 0 14 0.0346
7 0 1 0.0545
-3 0 -12 0.0479
-6 0 -7 0.0396

loop_
_geom_angle_atom_site_label_1
_geom_angle_atom_site_label_2
_geom_angle_atom_site_label_3
_geom_angle
_geom_angle_site_symmetry_1
_geom_angle_site_symmetry_3
_geom_angle_publ_flag
C5 N4 C7 114.93(16) . . ?
C10 C9 C8 119.4(2) . . ?
O3 C21 O4 124.9(2) . . ?
O3 C21 C22 116.31(18) . . ?
O4 C21 C22 118.75(18) . . ?
C8 C7 N4 114.00(16) . . ?
C1 N3 C2 125.6(2) . . ?
N4 C5 C6 109.82(15) . . ?
N4 C5 C4 109.07(16) . . ?
C4 C5 C6 111.04(17) . . ?
N2 C1 N3 118.5(2) . . ?
N1 C1 N2 119.5(2) . . ?
N1 C1 N3 122.0(2) . . ?
C10 C18 C17 108.5(2) . . ?
C19 C18 C17 131.0(2) . . ?
C19 C18 C10 120.6(2) . . ?
C9 C8 C7 121.8(2) . . ?
C9 C8 C20 119.7(2) . . ?
C20 C8 C7 118.6(2) . . ?
O1 C6 C5 117.26(18) . . ?
O2 C6 O1 126.6(2) . . ?
O2 C6 C5 116.16(19) . . ?
C16 C17 C18 130.1(3) . . ?
C12 C17 C18 108.4(2) . . ?
C12 C17 C16 121.5(3) . . ?
C2 C3 C4 112.8(2) . . ?
O5 C22 C21 113.50(18) . . ?
O5 C22 C23 106.89(19) . . ?
C23 C22 C21 109.99(18) . . ?
C9 C10 C18 120.4(2) . . ?
C9 C10 C11 129.5(2) . . ?
C18 C10 C11 110.1(2) . . ?
C19 C20 C8 121.3(2) . . ?
C28 C23 C22 120.0(2) . . ?
C28 C23 C24 118.6(2) . . ?
C24 C23 C22 121.3(2) . . ?
C18 C19 C20 118.6(2) . . ?
N3 C2 C3 110.77(19) . . ?
C23 C28 C27 120.7(3) . . ?
C17 C16 C15 116.9(4) . . ?
C10 C11 C12 102.5(2) . . ?
C26 C27 C28 120.0(3) . . ?
C17 C12 C11 110.5(2) . . ?
C13 C12 C17 120.6(3) . . ?
C13 C12 C11 128.9(3) . . ?
C14 C13 C12 118.0(4) . . ?
C25 C26 C27 119.5(3) . . ?
C23 C24 C25 120.0(3) . . ?
C15 C14 C13 121.3(3) . . ?
C14 C15 C16 121.6(3) . . ?
C26 C25 C24 121.1(3) . . ?
C3 C4 C5 111.94(17) . . ?

loop_
_geom_bond_atom_site_label_1
_geom_bond_atom_site_label_2
_geom_bond_distance
_geom_bond_site_symmetry_2
_geom_bond_publ_flag
O3 C21 1.250(3) . ?
N4 C7 1.511(3) . ?
N4 C5 1.487(3) . ?
N2 C1 1.325(3) . ?
O4 C21 1.252(3) . ?
O1 C6 1.245(3) . ?
O2 C6 1.243(3) . ?
O5 C22 1.410(3) . ?
C9 C8 1.395(3) . ?
C9 C10 1.387(3) . ?
C21 C22 1.537(3) . ?
N1 C1 1.312(4) . ?
C7 C8 1.506(3) . ?
N3 C1 1.327(3) . ?
N3 C2 1.452(3) . ?
C5 C6 1.531(3) . ?
C5 C4 1.531(3) . ?
C18 C17 1.472(3) . ?
C18 C10 1.404(3) . ?
C18 C19 1.388(4) . ?
C8 C20 1.398(3) . ?
C17 C16 1.397(4) . ?
C17 C12 1.396(4) . ?
C3 C2 1.520(3) . ?
C3 C4 1.522(3) . ?
C22 C23 1.516(3) . ?
C10 C11 1.509(3) . ?
C20 C19 1.390(4) . ?
C23 C28 1.381(4) . ?
C23 C24 1.384(4) . ?
C28 C27 1.391(4) . ?
C16 C15 1.402(5) . ?
C11 C12 1.511(4) . ?
C27 C26 1.378(6) . ?
C12 C13 1.395(4) . ?
C13 C14 1.390(6) . ?
C26 C25 1.357(6) . ?
C24 C25 1.394(5) . ?
C14 C15 1.378(7) . ?

loop_
_geom_hbond_atom_site_label_D
_geom_hbond_atom_site_label_H
_geom_hbond_atom_site_label_A
_geom_hbond_distance_DH
_geom_hbond_distance_HA
_geom_hbond_distance_DA
_geom_hbond_angle_DHA
_geom_hbond_site_symmetry_A
N4 H4A O1 0.90 1.83 2.728(2) 178.7 1_545
O5 H5A O2 0.82 1.93 2.722(3) 160.5 2_435
N1 H1A O3 0.86 2.00 2.852(3) 170.2 .
N1 H1B O3 0.86 2.15 2.872(3) 140.7 2

loop_
_exptl_oxdiff_crystal_face_indexfrac_h
_exptl_oxdiff_crystal_face_indexfrac_k
_exptl_oxdiff_crystal_face_indexfrac_l
_exptl_oxdiff_crystal_face_x
_exptl_oxdiff_crystal_face_y
_exptl_oxdiff_crystal_face_z
3.0000 0.0000 11.9998 -0.7555 -0.1779 -0.5945
-7.0000 0.0001 4.9996 -0.5478 0.3615 0.8191
2.0000 -0.0001 -13.9996 1.0368 -0.0829 -0.0177
-2.0000 -2.0000 9.9998 -0.7201 0.5847 -0.1077
0.0000 4.0000 0.9997 -0.1432 -0.9923 0.3712
-0.0000 -4.0000 -0.9997 0.1432 0.9923 -0.3712
1.0000 -2.0001 -11.9995 0.9051 0.4620 -0.1170
6.0000 -0.0001 -6.9996 0.6596 -0.3054 -0.6554
-1.0000 0.0001 13.9996 -1.0085 0.0301 -0.1116
7.0000 -0.0000 1.0003 0.1277 -0.3712 -0.9224
-3.0000 -0.0000 -11.9998 0.7555 0.1779 0.5945
-6.0000 0.0000 -7.0001 0.3207 0.3282 0.8963

loop_
_smtbx_masks_void_nr
_smtbx_masks_void_average_x
_smtbx_masks_void_average_y
_smtbx_masks_void_average_z
_smtbx_masks_void_volume
_smtbx_masks_void_count_electrons
_smtbx_masks_void_content
1 0.500 -0.557 0.000 71.1 20.9 ?
